data_1555027
loop_
_publ_author_name
'Yang, Tao'
'Kou, Peihao'
'Jin, Fengyan'
'Song, Xian-Rong'
'Bai, Jiang'
'Ding, Haixin'
'Xiao, Qiang'
'Liang, Yong-Min'

_publ_section_title
;
 TFA-promoted sulfonation/cascade cyclization of 2-propynolphenols with
 sodium sulfinates to 4-sulfonyl 2H-chromenes under metal-free conditions
;
_journal_issue 17
_journal_name_full 'Organic Chemistry Frontiers'
_journal_page_first 3162
_journal_paper_doi 10.1039/C9QO00712A
_journal_volume 6
_journal_year 2019
_chemical_formula_sum 'C28 H22 O3 S'
_chemical_formula_weight 438.51
_space_group_crystal_system monoclinic
_space_group_IT_number 14
_space_group_name_Hall '-P 2ybc'
_space_group_name_H-M_alt 'P 1 21/c 1'
_atom_sites_solution_hydrogens geom
_audit_creation_method SHELXL-2016/6
_audit_update_record
;
2018-12-04 deposited with the CCDC.	2019-07-18 downloaded from the CCDC.
;
_cell_angle_alpha 90
_cell_angle_beta 95.834(3)
_cell_angle_gamma 90
_cell_formula_units_Z 4
_cell_length_a 10.465(2)
_cell_length_b 9.797(2)
_cell_length_c 22.032(5)
_cell_measurement_reflns_used 8985
_cell_measurement_temperature 296(2)
_cell_measurement_theta_max 27.44
_cell_measurement_theta_min 2.28
_cell_volume 2247.1(8)
_computing_cell_refinement 'Bruker SMART'
_computing_data_collection 'Bruker SMART'
_computing_data_reduction 'Bruker SAINT'
_computing_molecular_graphics 'Bruker SHELXTL'
_computing_publication_material 'Bruker SHELXTL'
_computing_structure_refinement 'SHELXL-2016/6 (Sheldrick, 2016)'
_computing_structure_solution 'SHELXT 2014/5 (Sheldrick, 2014)'
_diffrn_ambient_temperature 296(2)
_diffrn_measured_fraction_theta_full 0.999
_diffrn_measured_fraction_theta_max 0.958
_diffrn_measurement_device_type 'CCD area detector'
_diffrn_measurement_method 'phi and omega scans'
_diffrn_radiation_type MoK\a
_diffrn_radiation_wavelength 0.71073
_diffrn_reflns_av_R_equivalents 0.0240
_diffrn_reflns_av_unetI/netI 0.0220
_diffrn_reflns_Laue_measured_fraction_full 0.999
_diffrn_reflns_Laue_measured_fraction_max 0.958
_diffrn_reflns_limit_h_max 13
_diffrn_reflns_limit_h_min -13
_diffrn_reflns_limit_k_max 12
_diffrn_reflns_limit_k_min -12
_diffrn_reflns_limit_l_max 28
_diffrn_reflns_limit_l_min -28
_diffrn_reflns_number 17383
_diffrn_reflns_point_group_measured_fraction_full 0.999
_diffrn_reflns_point_group_measured_fraction_max 0.958
_diffrn_reflns_theta_full 25.242
_diffrn_reflns_theta_max 27.577
_diffrn_reflns_theta_min 2.789
_exptl_absorpt_coefficient_mu 0.172
_exptl_absorpt_correction_type none
_exptl_crystal_colour COLORLESS
_exptl_crystal_density_diffrn 1.296
_exptl_crystal_description BLOCK
_exptl_crystal_F_000 920
_exptl_crystal_size_max 0.300
_exptl_crystal_size_mid 0.250
_exptl_crystal_size_min 0.220
_refine_diff_density_max 0.346
_refine_diff_density_min -0.338
_refine_diff_density_rms 0.049
_refine_ls_extinction_coef 0.0193(14)
_refine_ls_extinction_expression Fc^*^=kFc[1+0.001xFc^2^\l^3^/sin(2\q)]^-1/4^
_refine_ls_extinction_method 'SHELXL-2016/6 (Sheldrick 2016)'
_refine_ls_goodness_of_fit_ref 1.093
_refine_ls_hydrogen_treatment constr
_refine_ls_matrix_type full
_refine_ls_number_parameters 290
_refine_ls_number_reflns 4989
_refine_ls_number_restraints 0
_refine_ls_restrained_S_all 1.093
_refine_ls_R_factor_all 0.0562
_refine_ls_R_factor_gt 0.0448
_refine_ls_shift/su_max 0.001
_refine_ls_shift/su_mean 0.000
_refine_ls_structure_factor_coef Fsqd
_refine_ls_weighting_details 'w=1/[\s^2^(Fo^2^)+(0.0493P)^2^+1.1300P] where P=(Fo^2^+2Fc^2^)/3'
_refine_ls_weighting_scheme calc
_refine_ls_wR_factor_gt 0.1104
_refine_ls_wR_factor_ref 0.1194
_reflns_Friedel_coverage 0.000
_reflns_number_gt 4168
_reflns_number_total 4989
_reflns_threshold_expression 'I > 2\s(I)'
_cod_data_source_file c9qo00712a3.cif
_cod_data_source_block 1
_cod_original_cell_volume 2247.2(8)
_cod_original_sg_symbol_H-M 'P 21/c'
_cod_database_code 1555027
_shelx_shelxl_version_number 2016/6
_shelx_space_group_comment
; 
The symmetry employed for this shelxl refinement is uniquely defined 
by the following loop, which should always be used as a source of 
symmetry information in preference to the above space-group names. 
They are only intended as comments. 
;
_shelx_estimated_absorpt_t_min 0.950
_shelx_estimated_absorpt_t_max 0.963

loop_
_space_group_symop_operation_xyz
'x, y, z'
'-x, y+1/2, -z+1/2'
'-x, -y, -z'
'x, -y-1/2, z-1/2'

loop_
_atom_site_label
_atom_site_type_symbol
_atom_site_fract_x
_atom_site_fract_y
_atom_site_fract_z
_atom_site_U_iso_or_equiv
_atom_site_adp_type
_atom_site_occupancy
_atom_site_site_symmetry_order
_atom_site_calc_flag
_atom_site_refinement_flags_posn
_atom_site_refinement_flags_adp
C1 C 0.9049(2) 0.1809(3) 0.63091(13) 0.0635(6) Uani 1 1 d . .
H1B H 0.944675 0.268371 0.638473 0.095 Uiso 1 1 calc R U
H1C H 0.955983 0.111786 0.652676 0.095 Uiso 1 1 calc R U
H1D H 0.898359 0.161545 0.587992 0.095 Uiso 1 1 calc R U
C2 C 0.77227(17) 0.1823(2) 0.65231(9) 0.0421(4) Uani 1 1 d . .
C3 C 0.69341(19) 0.0687(2) 0.64683(10) 0.0469(5) Uani 1 1 d . .
H3A H 0.723754 -0.011583 0.630882 0.056 Uiso 1 1 calc R U
C4 C 0.57026(18) 0.07191(18) 0.66460(10) 0.0428(4) Uani 1 1 d . .
H4A H 0.518052 -0.005008 0.660259 0.051 Uiso 1 1 calc R U
C5 C 0.60402(18) 0.3047(2) 0.69622(10) 0.0460(5) Uani 1 1 d . .
H5A H 0.574690 0.384020 0.713432 0.055 Uiso 1 1 calc R U
C6 C 0.72585(19) 0.2992(2) 0.67770(11) 0.0513(5) Uani 1 1 d . .
H6A H 0.778191 0.375947 0.682402 0.062 Uiso 1 1 calc R U
C7 C 0.5126(3) 0.7158(3) 0.52686(12) 0.0756(8) Uani 1 1 d . .
H7A H 0.577825 0.755318 0.507127 0.091 Uiso 1 1 calc R U
C8 C 0.5290(2) 0.6953(3) 0.58855(12) 0.0647(7) Uani 1 1 d . .
H8A H 0.605097 0.721552 0.611007 0.078 Uiso 1 1 calc R U
C9 C 0.43165(19) 0.6354(2) 0.61745(9) 0.0504(5) Uani 1 1 d . .
H9A H 0.443319 0.621260 0.659391 0.061 Uiso 1 1 calc R U
C10 C 0.31702(16) 0.59609(18) 0.58491(8) 0.0347(4) Uani 1 1 d . .
C11 C 0.3012(2) 0.6181(3) 0.52271(10) 0.0615(6) Uani 1 1 d . .
H11A H 0.225037 0.593206 0.499966 0.074 Uiso 1 1 calc R U
C12 C 0.4001(3) 0.6778(4) 0.49431(12) 0.0867(9) Uani 1 1 d . .
H12A H 0.389394 0.692096 0.452373 0.104 Uiso 1 1 calc R U
C13 C 0.21029(15) 0.52946(16) 0.61744(7) 0.0301(3) Uani 1 1 d . .
C14 C 0.12372(16) 0.63176(17) 0.64633(7) 0.0324(4) Uani 1 1 d . .
C15 C 0.0087(2) 0.5861(2) 0.66474(11) 0.0544(6) Uani 1 1 d . .
H15A H -0.014170 0.494904 0.659013 0.065 Uiso 1 1 calc R U
C16 C -0.0728(2) 0.6731(2) 0.69141(12) 0.0628(6) Uani 1 1 d . .
H16A H -0.150814 0.640907 0.702466 0.075 Uiso 1 1 calc R U
C17 C -0.0390(2) 0.8073(2) 0.70167(10) 0.0549(5) Uani 1 1 d . .
H17A H -0.093158 0.866064 0.720132 0.066 Uiso 1 1 calc R U
C18 C 0.0753(2) 0.8536(2) 0.68442(12) 0.0599(6) Uani 1 1 d . .
H18A H 0.098934 0.944234 0.691440 0.072 Uiso 1 1 calc R U
C19 C 0.15639(19) 0.7666(2) 0.65653(10) 0.0493(5) Uani 1 1 d . .
H19A H 0.233335 0.799700 0.644645 0.059 Uiso 1 1 calc R U
C20 C 0.15752(15) 0.32843(17) 0.55556(8) 0.0320(4) Uani 1 1 d . .
C21 C 0.23647(15) 0.24251(17) 0.59387(7) 0.0295(3) Uani 1 1 d . .
C22 C 0.25721(19) 0.10981(19) 0.57356(9) 0.0428(4) Uani 1 1 d . .
H22A H 0.309200 0.050522 0.598050 0.051 Uiso 1 1 calc R U
C23 C 0.2011(2) 0.0660(2) 0.51736(10) 0.0560(6) Uani 1 1 d . .
H23A H 0.215791 -0.022366 0.504280 0.067 Uiso 1 1 calc R U
C24 C 0.1234(2) 0.1526(2) 0.48064(10) 0.0568(6) Uani 1 1 d . .
H24A H 0.085674 0.122168 0.443016 0.068 Uiso 1 1 calc R U
C25 C 0.10118(19) 0.2841(2) 0.49937(9) 0.0458(5) Uani 1 1 d . .
H25A H 0.048900 0.342435 0.474518 0.055 Uiso 1 1 calc R U
C26 C 0.26919(14) 0.43216(16) 0.66566(7) 0.0289(3) Uani 1 1 d . .
H26 H 0.295438 0.464958 0.704548 0.035 Uiso 1 1 calc R U
C27 C 0.52598(15) 0.19067(17) 0.68882(7) 0.0318(3) Uani 1 1 d . .
C28 C 0.28420(14) 0.30011(16) 0.65347(7) 0.0282(3) Uani 1 1 d . .
O1 O 0.37538(13) 0.27955(14) 0.76692(5) 0.0450(3) Uani 1 1 d . .
O2 O 0.31606(13) 0.06558(13) 0.71156(6) 0.0468(3) Uani 1 1 d . .
O3 O 0.12316(11) 0.45630(12) 0.57342(5) 0.0359(3) Uani 1 1 d . .
S1 S 0.36969(4) 0.20069(4) 0.71172(2) 0.03292(13) Uani 1 1 d . .

loop_
_atom_site_aniso_label
_atom_site_aniso_U_11
_atom_site_aniso_U_22
_atom_site_aniso_U_33
_atom_site_aniso_U_23
_atom_site_aniso_U_13
_atom_site_aniso_U_12
C1 0.0424(11) 0.0664(15) 0.0845(17) -0.0101(13) 0.0198(11) -0.0008(10)
C2 0.0341(9) 0.0461(11) 0.0462(10) -0.0012(8) 0.0038(8) 0.0005(8)
C3 0.0439(10) 0.0345(10) 0.0633(13) -0.0053(9) 0.0111(9) 0.0053(8)
C4 0.0406(10) 0.0275(8) 0.0606(12) 0.0008(8) 0.0069(8) -0.0005(7)
C5 0.0400(10) 0.0370(10) 0.0612(12) -0.0170(9) 0.0060(9) -0.0034(8)
C6 0.0382(10) 0.0440(11) 0.0722(14) -0.0154(10) 0.0084(9) -0.0120(8)
C7 0.0665(16) 0.097(2) 0.0680(16) 0.0173(15) 0.0301(13) -0.0210(15)
C8 0.0475(12) 0.0851(18) 0.0628(14) 0.0073(13) 0.0120(10) -0.0211(12)
C9 0.0443(10) 0.0674(14) 0.0398(10) 0.0066(9) 0.0051(8) -0.0143(10)
C10 0.0384(9) 0.0341(9) 0.0323(8) 0.0039(7) 0.0067(7) 0.0026(7)
C11 0.0615(13) 0.0834(17) 0.0384(11) 0.0171(11) 0.0001(9) -0.0107(12)
C12 0.095(2) 0.124(3) 0.0431(13) 0.0304(15) 0.0166(13) -0.0210(19)
C13 0.0308(8) 0.0307(8) 0.0282(8) -0.0010(6) 0.0005(6) 0.0007(6)
C14 0.0346(8) 0.0326(8) 0.0299(8) 0.0018(7) 0.0026(6) 0.0032(7)
C15 0.0570(12) 0.0368(10) 0.0748(15) -0.0009(10) 0.0330(11) -0.0025(9)
C16 0.0565(13) 0.0565(14) 0.0817(17) -0.0009(12) 0.0376(12) 0.0030(11)
C17 0.0547(12) 0.0556(13) 0.0553(13) -0.0107(10) 0.0097(10) 0.0184(10)
C18 0.0542(13) 0.0416(11) 0.0830(17) -0.0220(11) 0.0022(11) 0.0035(9)
C19 0.0395(10) 0.0393(10) 0.0692(14) -0.0108(10) 0.0063(9) -0.0025(8)
C20 0.0282(8) 0.0365(9) 0.0317(8) -0.0037(7) 0.0047(6) -0.0020(6)
C21 0.0276(7) 0.0323(8) 0.0295(8) -0.0014(6) 0.0066(6) -0.0038(6)
C22 0.0500(11) 0.0351(9) 0.0435(10) -0.0030(8) 0.0054(8) 0.0001(8)
C23 0.0703(14) 0.0427(11) 0.0546(13) -0.0196(10) 0.0041(11) -0.0025(10)
C24 0.0630(13) 0.0624(14) 0.0430(11) -0.0203(10) -0.0051(10) -0.0044(11)
C25 0.0439(10) 0.0552(12) 0.0363(9) -0.0065(8) -0.0056(8) 0.0014(9)
C26 0.0282(7) 0.0327(8) 0.0260(7) 0.0005(6) 0.0029(6) -0.0017(6)
C27 0.0315(8) 0.0322(8) 0.0311(8) 0.0030(7) 0.0006(6) 0.0018(6)
C28 0.0250(7) 0.0321(8) 0.0280(8) 0.0040(6) 0.0050(6) -0.0013(6)
O1 0.0523(8) 0.0555(8) 0.0277(6) 0.0042(6) 0.0054(5) 0.0104(6)
O2 0.0459(7) 0.0383(7) 0.0575(8) 0.0181(6) 0.0119(6) -0.0029(6)
O3 0.0321(6) 0.0379(6) 0.0357(6) -0.0045(5) -0.0071(5) 0.0053(5)
S1 0.0343(2) 0.0342(2) 0.0308(2) 0.00830(16) 0.00581(16) 0.00180(16)

loop_
_atom_type_symbol
_atom_type_description
_atom_type_scat_dispersion_real
_atom_type_scat_dispersion_imag
_atom_type_scat_source
C C 0.0033 0.0016 'International Tables Vol C Tables 4.2.6.8 and 6.1.1.4'
H H 0.0000 0.0000 'International Tables Vol C Tables 4.2.6.8 and 6.1.1.4'
O O 0.0106 0.0060 'International Tables Vol C Tables 4.2.6.8 and 6.1.1.4'
S S 0.1246 0.1234 'International Tables Vol C Tables 4.2.6.8 and 6.1.1.4'

loop_
_geom_angle_atom_site_label_1
_geom_angle_atom_site_label_2
_geom_angle_atom_site_label_3
_geom_angle
C2 C1 H1B 109.5
C2 C1 H1C 109.5
H1B C1 H1C 109.5
C2 C1 H1D 109.5
H1B C1 H1D 109.5
H1C C1 H1D 109.5
C3 C2 C6 118.05(17)
C3 C2 C1 121.60(18)
C6 C2 C1 120.36(18)
C2 C3 C4 121.38(18)
C2 C3 H3A 119.3
C4 C3 H3A 119.3
C27 C4 C3 119.18(17)
C27 C4 H4A 120.4
C3 C4 H4A 120.4
C6 C5 C27 119.05(17)
C6 C5 H5A 120.5
C27 C5 H5A 120.5
C5 C6 C2 121.71(18)
C5 C6 H6A 119.1
C2 C6 H6A 119.1
C8 C7 C12 119.7(2)
C8 C7 H7A 120.1
C12 C7 H7A 120.1
C7 C8 C9 119.7(2)
C7 C8 H8A 120.2
C9 C8 H8A 120.2
C8 C9 C10 121.2(2)
C8 C9 H9A 119.4
C10 C9 H9A 119.4
C11 C10 C9 118.65(18)
C11 C10 C13 120.74(17)
C9 C10 C13 120.61(15)
C10 C11 C12 119.5(2)
C10 C11 H11A 120.2
C12 C11 H11A 120.2
C7 C12 C11 121.3(2)
C7 C12 H12A 119.4
C11 C12 H12A 119.4
O3 C13 C26 110.00(13)
O3 C13 C10 109.64(13)
C26 C13 C10 109.44(13)
O3 C13 C14 104.05(12)
C26 C13 C14 109.67(13)
C10 C13 C14 113.91(14)
C19 C14 C15 118.13(17)
C19 C14 C13 123.21(16)
C15 C14 C13 118.64(16)
C16 C15 C14 121.3(2)
C16 C15 H15A 119.3
C14 C15 H15A 119.3
C17 C16 C15 120.1(2)
C17 C16 H16A 120.0
C15 C16 H16A 120.0
C18 C17 C16 119.3(2)
C18 C17 H17A 120.4
C16 C17 H17A 120.4
C17 C18 C19 120.6(2)
C17 C18 H18A 119.7
C19 C18 H18A 119.7
C14 C19 C18 120.5(2)
C14 C19 H19A 119.7
C18 C19 H19A 119.7
O3 C20 C25 116.26(15)
O3 C20 C21 122.11(14)
C25 C20 C21 121.42(16)
C22 C21 C20 117.83(16)
C22 C21 C28 126.37(16)
C20 C21 C28 115.72(14)
C23 C22 C21 120.60(19)
C23 C22 H22A 119.7
C21 C22 H22A 119.7
C24 C23 C22 120.36(19)
C24 C23 H23A 119.8
C22 C23 H23A 119.8
C23 C24 C25 120.41(19)
C23 C24 H24A 119.8
C25 C24 H24A 119.8
C20 C25 C24 119.39(19)
C20 C25 H25A 120.3
C24 C25 H25A 120.3
C28 C26 C13 121.20(14)
C28 C26 H26 119.4
C13 C26 H26 119.4
C4 C27 C5 120.61(16)
C4 C27 S1 121.04(13)
C5 C27 S1 118.35(13)
C26 C28 C21 121.08(14)
C26 C28 S1 116.53(12)
C21 C28 S1 122.35(12)
C20 O3 C13 118.52(12)
O1 S1 O2 118.67(8)
O1 S1 C27 108.20(8)
O2 S1 C27 108.75(8)
O1 S1 C28 106.91(8)
O2 S1 C28 109.56(8)
C27 S1 C28 103.73(7)

loop_
_geom_bond_atom_site_label_1
_geom_bond_atom_site_label_2
_geom_bond_distance
C1 C2 1.511(3)
C1 H1B 0.9600
C1 H1C 0.9600
C1 H1D 0.9600
C2 C3 1.384(3)
C2 C6 1.384(3)
C3 C4 1.385(3)
C3 H3A 0.9300
C4 C27 1.380(2)
C4 H4A 0.9300
C5 C6 1.379(3)
C5 C27 1.384(2)
C5 H5A 0.9300
C6 H6A 0.9300
C7 C8 1.367(4)
C7 C12 1.367(4)
C7 H7A 0.9300
C8 C9 1.386(3)
C8 H8A 0.9300
C9 C10 1.388(3)
C9 H9A 0.9300
C10 C11 1.380(3)
C10 C13 1.533(2)
C11 C12 1.391(3)
C11 H11A 0.9300
C12 H12A 0.9300
C13 O3 1.4512(19)
C13 C26 1.511(2)
C13 C14 1.532(2)
C14 C19 1.377(3)
C14 C15 1.383(3)
C15 C16 1.379(3)
C15 H15A 0.9300
C16 C17 1.375(3)
C16 H16A 0.9300
C17 C18 1.369(3)
C17 H17A 0.9300
C18 C19 1.389(3)
C18 H18A 0.9300
C19 H19A 0.9300
C20 O3 1.372(2)
C20 C25 1.386(2)
C20 C21 1.401(2)
C21 C22 1.399(2)
C21 C28 1.469(2)
C22 C23 1.384(3)
C22 H22A 0.9300
C23 C24 1.379(3)
C23 H23A 0.9300
C24 C25 1.380(3)
C24 H24A 0.9300
C25 H25A 0.9300
C26 C28 1.334(2)
C26 H26 0.9300
C27 S1 1.7628(17)
C28 S1 1.7785(16)
O1 S1 1.4370(14)
O2 S1 1.4375(14)

loop_
_geom_hbond_atom_site_label_D
_geom_hbond_atom_site_label_H
_geom_hbond_atom_site_label_A
_geom_hbond_distance_DH
_geom_hbond_distance_HA
_geom_hbond_distance_DA
_geom_hbond_angle_DHA
_geom_hbond_site_symmetry_A
C5 H5A O2 0.93 2.61 3.319(2) 133.3 2_656

loop_
_geom_torsion_atom_site_label_1
_geom_torsion_atom_site_label_2
_geom_torsion_atom_site_label_3
_geom_torsion_atom_site_label_4
_geom_torsion
C6 C2 C3 C4 1.7(3)
C1 C2 C3 C4 -177.8(2)
C2 C3 C4 C27 -0.7(3)
C27 C5 C6 C2 -0.4(3)
C3 C2 C6 C5 -1.2(3)
C1 C2 C6 C5 178.3(2)
C12 C7 C8 C9 0.5(5)
C7 C8 C9 C10 -0.3(4)
C8 C9 C10 C11 -0.1(3)
C8 C9 C10 C13 179.8(2)
C9 C10 C11 C12 0.4(4)
C13 C10 C11 C12 -179.5(2)
C8 C7 C12 C11 -0.2(5)
C10 C11 C12 C7 -0.3(5)
C11 C10 C13 O3 19.8(2)
C9 C10 C13 O3 -160.16(17)
C11 C10 C13 C26 140.50(19)
C9 C10 C13 C26 -39.4(2)
C11 C10 C13 C14 -96.3(2)
C9 C10 C13 C14 83.7(2)
O3 C13 C14 C19 -135.45(18)
C26 C13 C14 C19 106.92(19)
C10 C13 C14 C19 -16.1(2)
O3 C13 C14 C15 46.4(2)
C26 C13 C14 C15 -71.2(2)
C10 C13 C14 C15 165.78(17)
C19 C14 C15 C16 1.3(3)
C13 C14 C15 C16 179.5(2)
C14 C15 C16 C17 -1.7(4)
C15 C16 C17 C18 0.8(4)
C16 C17 C18 C19 0.3(4)
C15 C14 C19 C18 -0.1(3)
C13 C14 C19 C18 -178.26(19)
C17 C18 C19 C14 -0.7(4)
O3 C20 C21 C22 174.66(15)
C25 C20 C21 C22 0.2(2)
O3 C20 C21 C28 -2.3(2)
C25 C20 C21 C28 -176.80(16)
C20 C21 C22 C23 0.0(3)
C28 C21 C22 C23 176.60(18)
C21 C22 C23 C24 -0.2(3)
C22 C23 C24 C25 0.3(4)
O3 C20 C25 C24 -174.91(18)
C21 C20 C25 C24 -0.1(3)
C23 C24 C25 C20 -0.1(3)
O3 C13 C26 C28 27.7(2)
C10 C13 C26 C28 -92.85(18)
C14 C13 C26 C28 141.51(15)
C3 C4 C27 C5 -1.0(3)
C3 C4 C27 S1 179.60(15)
C6 C5 C27 C4 1.5(3)
C6 C5 C27 S1 -179.06(16)
C13 C26 C28 C21 -4.0(2)
C13 C26 C28 S1 173.67(11)
C22 C21 C28 C26 173.29(16)
C20 C21 C28 C26 -10.1(2)
C22 C21 C28 S1 -4.2(2)
C20 C21 C28 S1 172.43(12)
C25 C20 O3 C13 -156.38(15)
C21 C20 O3 C13 28.8(2)
C26 C13 O3 C20 -39.45(18)
C10 C13 O3 C20 80.93(17)
C14 C13 O3 C20 -156.86(13)
C4 C27 S1 O1 141.05(15)
C5 C27 S1 O1 -38.37(17)
C4 C27 S1 O2 10.89(17)
C5 C27 S1 O2 -168.54(15)
C4 C27 S1 C28 -105.65(16)
C5 C27 S1 C28 74.93(16)
C26 C28 S1 O1 15.13(15)
C21 C28 S1 O1 -167.24(12)
C26 C28 S1 O2 144.94(13)
C21 C28 S1 O2 -37.44(15)
C26 C28 S1 C27 -99.10(13)
C21 C28 S1 C27 78.53(14)
